data_4071882
loop_
_publ_author_name
'Busetto, Luigi'
'Marchetti, Fabio'
'Zacchini, Stefano'
'Zanotti, Valerio'

_publ_section_title
;
 Addition of Isocyanides at Diiron \m-Vinyliminium Complexes: Synthesis of
 Novel Ketenimine&#x2212;Bis(alkylidene) Complexes
;
_journal_issue 19
_journal_name_full Organometallics
_journal_page_first 5058
_journal_paper_doi 10.1021/om800445k
_journal_volume 27
_journal_year 2008
_chemical_formula_sum 'C38.5 H40 Cl3 Fe2 N3 O4'
_chemical_formula_weight 826.79
_chemical_name_systematic
; 
 ? 
;
_space_group_IT_number 2
_symmetry_cell_setting triclinic
_symmetry_space_group_name_Hall '-P 1'
_symmetry_space_group_name_H-M 'P -1'
_atom_sites_solution_hydrogens geom
_atom_sites_solution_primary direct
_atom_sites_solution_secondary difmap
_audit_creation_method SHELXL-97
_cell_angle_alpha 94.56(3)
_cell_angle_beta 93.89(3)
_cell_angle_gamma 95.94(3)
_cell_formula_units_Z 2
_cell_length_a 11.013(2)
_cell_length_b 11.506(2)
_cell_length_c 14.818(3)
_cell_measurement_reflns_used 6461
_cell_measurement_temperature 100(2)
_cell_measurement_theta_max 34.921
_cell_measurement_theta_min 2.235
_cell_volume 1856.2(6)
_computing_structure_refinement 'SHELXL-97 (Sheldrick, 1997)'
_computing_structure_solution 'SHELXS-97 (Sheldrick, 1990)'
_diffrn_ambient_temperature 100(2)
_diffrn_measured_fraction_theta_full 0.999
_diffrn_measured_fraction_theta_max 0.999
_diffrn_measurement_device_type 'CCD area detector'
_diffrn_measurement_method 'phi and omega scans'
_diffrn_radiation_monochromator graphite
_diffrn_radiation_source 'fine-focus sealed tube'
_diffrn_radiation_type MoK\a
_diffrn_radiation_wavelength 0.71073
_diffrn_reflns_av_R_equivalents 0.0317
_diffrn_reflns_av_sigmaI/netI 0.0271
_diffrn_reflns_limit_h_max 14
_diffrn_reflns_limit_h_min -14
_diffrn_reflns_limit_k_max 14
_diffrn_reflns_limit_k_min -14
_diffrn_reflns_limit_l_max 18
_diffrn_reflns_limit_l_min -18
_diffrn_reflns_number 19454
_diffrn_reflns_theta_full 27.10
_diffrn_reflns_theta_max 27.10
_diffrn_reflns_theta_min 1.38
_exptl_absorpt_coefficient_mu 1.042
_exptl_absorpt_correction_T_max 0.8266
_exptl_absorpt_correction_T_min 0.7183
_exptl_absorpt_correction_type empirical
_exptl_crystal_colour red
_exptl_crystal_density_diffrn 1.479
_exptl_crystal_density_method 'not measured'
_exptl_crystal_description prism
_exptl_crystal_F_000 854
_exptl_crystal_size_max 0.34
_exptl_crystal_size_mid 0.28
_exptl_crystal_size_min 0.19
_refine_diff_density_max 0.673
_refine_diff_density_min -0.898
_refine_diff_density_rms 0.078
_refine_ls_extinction_method none
_refine_ls_goodness_of_fit_ref 1.028
_refine_ls_hydrogen_treatment constr
_refine_ls_matrix_type full
_refine_ls_number_parameters 474
_refine_ls_number_reflns 8185
_refine_ls_number_restraints 28
_refine_ls_restrained_S_all 1.035
_refine_ls_R_factor_all 0.0418
_refine_ls_R_factor_gt 0.0373
_refine_ls_shift/su_max 0.001
_refine_ls_shift/su_mean 0.000
_refine_ls_structure_factor_coef Fsqd
_refine_ls_weighting_details 'calc w=1/[\s^2^(Fo^2^)+(0.0451P)^2^+1.8184P] where P=(Fo^2^+2Fc^2^)/3'
_refine_ls_weighting_scheme calc
_refine_ls_wR_factor_gt 0.0889
_refine_ls_wR_factor_ref 0.0914
_reflns_number_gt 7457
_reflns_number_total 8185
_reflns_threshold_expression >2sigma(I)
_cod_data_source_file om800445k_si_007.cif
_cod_data_source_block z38p-1
_cod_original_cell_volume 1856.1(6)
_cod_original_sg_symbol_H-M P-1
_cod_original_formula_sum 'C38.50 H40 Cl3 Fe2 N3 O4'
_cod_database_code 4071882

loop_
_symmetry_equiv_pos_as_xyz
'x, y, z'
'-x, -y, -z'

loop_
_atom_site_label
_atom_site_type_symbol
_atom_site_fract_x
_atom_site_fract_y
_atom_site_fract_z
_atom_site_U_iso_or_equiv
_atom_site_adp_type
_atom_site_occupancy
_atom_site_symmetry_multiplicity
_atom_site_calc_flag
_atom_site_refinement_flags
_atom_site_disorder_assembly
_atom_site_disorder_group
Fe1 Fe 0.67484(2) 0.65756(2) 0.326230(17) 0.01345(7) Uani 1 1 d U . .
Fe2 Fe 0.57912(2) 1.03237(2) 0.232686(17) 0.01600(7) Uani 1 1 d . . .
C1 C 0.5621(2) 0.63493(19) 0.43639(14) 0.0276(4) Uani 1 1 d . . .
H1 H 0.4762 0.6387 0.4334 0.033 Uiso 1 1 calc R . .
C2 C 0.62118(18) 0.53397(18) 0.41834(14) 0.0234(4) Uani 1 1 d . . .
H2 H 0.5818 0.4572 0.4013 0.028 Uiso 1 1 calc R . .
C3 C 0.75017(17) 0.56626(16) 0.42991(13) 0.0199(4) Uani 1 1 d . . .
H3 H 0.8118 0.5154 0.4210 0.024 Uiso 1 1 calc R . .
C4 C 0.76976(19) 0.68815(17) 0.45709(12) 0.0219(4) Uani 1 1 d . . .
H4 H 0.8470 0.7332 0.4709 0.026 Uiso 1 1 calc R . .
C5 C 0.6547(2) 0.73071(18) 0.45999(13) 0.0260(4) Uani 1 1 d . . .
H5 H 0.6410 0.8098 0.4751 0.031 Uiso 1 1 calc R . .
C6 C 0.4443(2) 1.08289(19) 0.13997(16) 0.0302(5) Uani 1 1 d . . .
H6 H 0.3623 1.0920 0.1528 0.036 Uiso 1 1 calc R . .
C7 C 0.4867(2) 0.97858(19) 0.10554(15) 0.0342(5) Uani 1 1 d . . .
H7 H 0.4389 0.9051 0.0907 0.041 Uiso 1 1 calc R . .
C8 C 0.6138(2) 1.0029(2) 0.09693(14) 0.0354(5) Uani 1 1 d . . .
H8 H 0.6666 0.9483 0.0756 0.042 Uiso 1 1 calc R . .
C9 C 0.6484(2) 1.1226(2) 0.12563(15) 0.0320(5) Uani 1 1 d . . .
H9 H 0.7285 1.1623 0.1266 0.038 Uiso 1 1 calc R . .
C10 C 0.5443(2) 1.17261(18) 0.15240(15) 0.0278(4) Uani 1 1 d . . .
H10 H 0.5411 1.2519 0.1747 0.033 Uiso 1 1 calc R . .
C11 C 0.64888(16) 0.54507(15) 0.23892(13) 0.0175(3) Uani 1 1 d U . .
O11 O 0.62675(13) 0.46239(12) 0.18833(10) 0.0258(3) Uani 1 1 d . . .
C12 C 0.4989(2) 1.06375(17) 0.32768(15) 0.0267(4) Uani 1 1 d . . .
O12 O 0.44997(19) 1.08872(15) 0.39134(13) 0.0457(5) Uani 1 1 d . . .
C13 C 0.82680(16) 0.73538(15) 0.28437(11) 0.0140(3) Uani 1 1 d . . .
N1 N 0.92481(13) 0.69687(13) 0.25676(10) 0.0155(3) Uani 1 1 d . . .
C14 C 0.94204(16) 0.57732(15) 0.24375(13) 0.0169(3) Uani 1 1 d . . .
C15 C 1.00551(16) 0.52528(16) 0.31308(13) 0.0198(4) Uani 1 1 d . . .
C16 C 1.02447(19) 0.40755(18) 0.29856(16) 0.0267(4) Uani 1 1 d . . .
H16 H 1.0646 0.3708 0.3456 0.032 Uiso 1 1 calc R . .
C17 C 0.9858(2) 0.34311(18) 0.21683(17) 0.0313(5) Uani 1 1 d . . .
H17 H 0.9954 0.2619 0.2091 0.038 Uiso 1 1 calc R . .
C18 C 0.93343(19) 0.39763(18) 0.14671(16) 0.0274(4) Uani 1 1 d . . .
H18 H 0.9110 0.3542 0.0897 0.033 Uiso 1 1 calc R . .
C19 C 0.91276(16) 0.51567(17) 0.15791(13) 0.0203(4) Uani 1 1 d . . .
C20 C 1.05834(17) 0.59647(18) 0.39926(14) 0.0230(4) Uani 1 1 d . . .
H20A H 1.0033 0.5835 0.4476 0.034 Uiso 1 1 calc R . .
H20B H 1.0675 0.6799 0.3889 0.034 Uiso 1 1 calc R . .
H20C H 1.1386 0.5723 0.4173 0.034 Uiso 1 1 calc R . .
C21 C 0.86410(18) 0.57567(18) 0.07891(13) 0.0244(4) Uani 1 1 d . . .
H21A H 0.8880 0.5376 0.0223 0.037 Uiso 1 1 calc R . .
H21B H 0.8979 0.6584 0.0852 0.037 Uiso 1 1 calc R . .
H21C H 0.7746 0.5702 0.0776 0.037 Uiso 1 1 calc R . .
C22 C 0.84163(16) 0.86686(15) 0.30039(11) 0.0143(3) Uani 1 1 d . . .
C23 C 0.97110(16) 0.92336(15) 0.31119(13) 0.0182(4) Uani 1 1 d . . .
O1 O 1.04548(13) 0.90584(13) 0.37058(10) 0.0264(3) Uani 1 1 d . . .
O2 O 0.99538(13) 0.99734(13) 0.24768(11) 0.0290(3) Uani 1 1 d . . .
C24 C 1.1219(2) 1.0497(2) 0.2527(2) 0.0472(7) Uani 1 1 d . . .
H24A H 1.1423 1.0952 0.3115 0.071 Uiso 1 1 calc R . .
H24B H 1.1326 1.1016 0.2038 0.071 Uiso 1 1 calc R . .
H24C H 1.1761 0.9877 0.2461 0.071 Uiso 1 1 calc R . .
C25 C 0.74338(16) 0.92889(15) 0.30558(11) 0.0147(3) Uani 1 1 d . . .
C26 C 0.72576(17) 1.05363(15) 0.30998(12) 0.0167(3) Uani 1 1 d . . .
N2 N 0.78559(15) 1.13891(13) 0.36338(11) 0.0208(3) Uani 1 1 d . . .
C27 C 0.7499(2) 1.25835(16) 0.36335(15) 0.0265(4) Uani 1 1 d . . .
H27A H 0.6848 1.2606 0.3152 0.040 Uiso 1 1 calc R . .
H27B H 0.8209 1.3127 0.3526 0.040 Uiso 1 1 calc R . .
H27C H 0.7201 1.2815 0.4223 0.040 Uiso 1 1 calc R . .
C28 C 0.8816(2) 1.12436(19) 0.43351(15) 0.0299(5) Uani 1 1 d . . .
H28A H 0.8825 1.0408 0.4420 0.045 Uiso 1 1 calc R . .
H28B H 0.8655 1.1667 0.4907 0.045 Uiso 1 1 calc R . .
H28C H 0.9612 1.1559 0.4148 0.045 Uiso 1 1 calc R . .
C29 C 0.61763(16) 0.88170(15) 0.27016(11) 0.0137(3) Uani 1 1 d . . .
N3 N 0.57709(13) 0.77262(13) 0.26754(10) 0.0138(3) Uani 1 1 d . . .
C30 C 0.45680(16) 0.73821(15) 0.22179(12) 0.0152(3) Uani 1 1 d . . .
C31 C 0.44836(17) 0.69236(15) 0.13080(13) 0.0176(3) Uani 1 1 d . . .
C32 C 0.33205(18) 0.66072(17) 0.08608(14) 0.0233(4) Uani 1 1 d . . .
H32 H 0.3251 0.6282 0.0247 0.028 Uiso 1 1 calc R . .
C33 C 0.22745(18) 0.67609(18) 0.12992(15) 0.0261(4) Uani 1 1 d . . .
H33 H 0.1491 0.6542 0.0989 0.031 Uiso 1 1 calc R . .
C34 C 0.23731(17) 0.72355(17) 0.21926(14) 0.0222(4) Uani 1 1 d . . .
H34 H 0.1650 0.7351 0.2487 0.027 Uiso 1 1 calc R . .
C35 C 0.35103(16) 0.75476(15) 0.26703(13) 0.0181(4) Uani 1 1 d . . .
C36 C 0.55847(18) 0.68405(17) 0.07653(13) 0.0219(4) Uani 1 1 d . . .
H36A H 0.5627 0.6020 0.0547 0.033 Uiso 1 1 calc R . .
H36B H 0.6329 0.7135 0.1150 0.033 Uiso 1 1 calc R . .
H36C H 0.5515 0.7313 0.0246 0.033 Uiso 1 1 calc R . .
C37 C 0.35377(17) 0.80741(17) 0.36391(13) 0.0218(4) Uani 1 1 d . . .
H37A H 0.3040 0.8732 0.3664 0.033 Uiso 1 1 calc R . .
H37B H 0.4384 0.8354 0.3862 0.033 Uiso 1 1 calc R . .
H37C H 0.3207 0.7477 0.4020 0.033 Uiso 1 1 calc R . .
C38 C 0.6886(2) 0.57241(19) 0.77615(15) 0.0312(5) Uani 1 1 d D . .
H38A H 0.6164 0.5160 0.7832 0.037 Uiso 1 1 calc R . .
H38B H 0.7588 0.5272 0.7653 0.037 Uiso 1 1 calc R . .
Cl1 Cl 0.65845(5) 0.65293(5) 0.68179(4) 0.03628(13) Uani 1 1 d D . .
Cl2 Cl 0.72218(6) 0.66620(6) 0.87664(4) 0.04292(16) Uani 1 1 d D . .
C39 C 0.9023(13) 0.9252(11) 0.0193(13) 0.091(5) Uiso 0.310(9) 1 d PDU A -1
H39A H 0.8932 0.9300 0.0855 0.109 Uiso 0.310(9) 1 calc PR A -1
H39B H 0.8379 0.8657 -0.0108 0.109 Uiso 0.310(9) 1 calc PR A -1
Cl3 Cl 0.8872(6) 1.0616(6) -0.0220(4) 0.0708(13) Uiso 0.310(9) 1 d PDU A -1
Cl4 Cl 1.0450(9) 0.8863(6) -0.0027(5) 0.0936(17) Uiso 0.310(9) 1 d PDU A -1
C40 C 0.9352(9) 0.9374(8) 0.0204(10) 0.033(3) Uiso 0.190(9) 1 d PDU A -2
H40A H 0.9014 0.9189 0.0785 0.040 Uiso 0.190(9) 1 calc PR A -2
H40B H 0.8847 0.8877 -0.0288 0.040 Uiso 0.190(9) 1 calc PR A -2
Cl5 Cl 1.0850(5) 0.8981(6) 0.0218(4) 0.042(2) Uiso 0.190(9) 1 d PDU A -2
Cl6 Cl 0.9187(5) 1.0852(4) 0.0049(4) 0.038(2) Uiso 0.190(9) 1 d PDU A -2

loop_
_atom_site_aniso_label
_atom_site_aniso_U_11
_atom_site_aniso_U_22
_atom_site_aniso_U_33
_atom_site_aniso_U_23
_atom_site_aniso_U_13
_atom_site_aniso_U_12
Fe1 0.01345(12) 0.01165(12) 0.01625(13) 0.00390(9) 0.00237(9) 0.00317(9)
Fe2 0.01814(13) 0.01255(12) 0.01804(13) 0.00348(9) -0.00050(10) 0.00484(9)
C1 0.0264(10) 0.0349(11) 0.0275(10) 0.0176(9) 0.0124(8) 0.0138(9)
C2 0.0226(9) 0.0225(9) 0.0275(10) 0.0145(8) 0.0036(8) 0.0025(7)
C3 0.0215(9) 0.0200(9) 0.0201(9) 0.0085(7) 0.0016(7) 0.0063(7)
C4 0.0295(10) 0.0217(9) 0.0144(8) 0.0050(7) -0.0006(7) 0.0020(8)
C5 0.0404(12) 0.0249(10) 0.0168(9) 0.0062(7) 0.0079(8) 0.0160(9)
C6 0.0276(11) 0.0262(10) 0.0367(12) 0.0144(9) -0.0118(9) 0.0026(8)
C7 0.0550(15) 0.0206(10) 0.0239(10) 0.0072(8) -0.0177(10) -0.0006(9)
C8 0.0564(15) 0.0364(12) 0.0170(10) 0.0086(9) 0.0025(9) 0.0186(11)
C9 0.0340(11) 0.0373(12) 0.0258(10) 0.0168(9) 0.0004(9) 0.0005(9)
C10 0.0336(11) 0.0177(9) 0.0319(11) 0.0111(8) -0.0087(9) 0.0025(8)
C11 0.0149(8) 0.0148(8) 0.0234(8) 0.0042(6) 0.0027(7) 0.0022(6)
O11 0.0255(7) 0.0168(6) 0.0338(8) -0.0034(6) 0.0037(6) -0.0011(5)
C12 0.0307(11) 0.0172(9) 0.0341(11) 0.0042(8) 0.0051(9) 0.0082(8)
O12 0.0618(12) 0.0327(9) 0.0486(11) 0.0005(8) 0.0318(9) 0.0169(8)
C13 0.0149(8) 0.0133(8) 0.0136(8) 0.0027(6) -0.0014(6) 0.0015(6)
N1 0.0137(7) 0.0145(7) 0.0182(7) 0.0017(6) -0.0002(5) 0.0022(5)
C14 0.0117(8) 0.0154(8) 0.0241(9) 0.0029(7) 0.0030(7) 0.0023(6)
C15 0.0147(8) 0.0194(9) 0.0270(10) 0.0065(7) 0.0048(7) 0.0036(7)
C16 0.0219(10) 0.0224(10) 0.0389(12) 0.0108(8) 0.0051(8) 0.0096(8)
C17 0.0304(11) 0.0170(9) 0.0489(13) 0.0011(9) 0.0107(10) 0.0099(8)
C18 0.0243(10) 0.0217(10) 0.0357(11) -0.0047(8) 0.0064(8) 0.0035(8)
C19 0.0136(8) 0.0201(9) 0.0272(10) -0.0010(7) 0.0034(7) 0.0027(7)
C20 0.0174(9) 0.0261(10) 0.0261(10) 0.0087(8) -0.0020(7) 0.0026(7)
C21 0.0221(9) 0.0285(10) 0.0220(9) -0.0029(8) -0.0001(7) 0.0054(8)
C22 0.0157(8) 0.0132(8) 0.0138(8) 0.0032(6) -0.0009(6) 0.0010(6)
C23 0.0164(8) 0.0115(8) 0.0265(9) 0.0008(7) 0.0003(7) 0.0021(6)
O1 0.0202(7) 0.0249(7) 0.0321(8) 0.0017(6) -0.0094(6) 0.0000(6)
O2 0.0172(7) 0.0248(7) 0.0472(9) 0.0185(7) 0.0039(6) 0.0007(6)
C24 0.0188(11) 0.0349(13) 0.092(2) 0.0310(14) 0.0097(12) -0.0016(9)
C25 0.0176(8) 0.0131(8) 0.0132(8) 0.0016(6) -0.0007(6) 0.0018(6)
C26 0.0191(8) 0.0139(8) 0.0177(8) 0.0028(6) 0.0030(7) 0.0028(6)
N2 0.0255(8) 0.0136(7) 0.0226(8) -0.0007(6) -0.0020(6) 0.0028(6)
C27 0.0330(11) 0.0121(8) 0.0339(11) -0.0022(8) 0.0012(9) 0.0037(8)
C28 0.0347(11) 0.0228(10) 0.0292(11) -0.0069(8) -0.0119(9) 0.0047(8)
C29 0.0157(8) 0.0142(8) 0.0121(7) 0.0019(6) 0.0024(6) 0.0052(6)
N3 0.0125(7) 0.0141(7) 0.0153(7) 0.0024(5) 0.0020(5) 0.0028(5)
C30 0.0140(8) 0.0116(7) 0.0207(8) 0.0044(6) 0.0005(6) 0.0028(6)
C31 0.0182(9) 0.0141(8) 0.0209(9) 0.0032(7) 0.0000(7) 0.0023(7)
C32 0.0223(9) 0.0219(9) 0.0246(10) 0.0012(7) -0.0044(7) 0.0016(7)
C33 0.0171(9) 0.0252(10) 0.0348(11) 0.0049(8) -0.0057(8) -0.0006(7)
C34 0.0136(8) 0.0219(9) 0.0323(10) 0.0081(8) 0.0034(7) 0.0030(7)
C35 0.0164(8) 0.0146(8) 0.0246(9) 0.0060(7) 0.0028(7) 0.0040(6)
C36 0.0222(9) 0.0244(9) 0.0196(9) 0.0009(7) 0.0020(7) 0.0059(7)
C37 0.0188(9) 0.0241(9) 0.0246(9) 0.0049(7) 0.0066(7) 0.0069(7)
C38 0.0299(11) 0.0295(11) 0.0367(12) 0.0144(9) 0.0074(9) 0.0037(9)
Cl1 0.0296(3) 0.0465(3) 0.0329(3) 0.0171(2) -0.0026(2) -0.0023(2)
Cl2 0.0517(4) 0.0551(4) 0.0284(3) 0.0076(3) 0.0070(2) 0.0304(3)

loop_
_atom_type_symbol
_atom_type_description
_atom_type_scat_dispersion_real
_atom_type_scat_dispersion_imag
_atom_type_scat_source
C C 0.0033 0.0016 'International Tables Vol C Tables 4.2.6.8 and 6.1.1.4'
H H 0.0000 0.0000 'International Tables Vol C Tables 4.2.6.8 and 6.1.1.4'
N N 0.0061 0.0033 'International Tables Vol C Tables 4.2.6.8 and 6.1.1.4'
O O 0.0106 0.0060 'International Tables Vol C Tables 4.2.6.8 and 6.1.1.4'
Cl Cl 0.1484 0.1585 'International Tables Vol C Tables 4.2.6.8 and 6.1.1.4'
Fe Fe 0.3463 0.8444 'International Tables Vol C Tables 4.2.6.8 and 6.1.1.4'

loop_
_geom_angle_atom_site_label_1
_geom_angle_atom_site_label_2
_geom_angle_atom_site_label_3
_geom_angle
C11 Fe1 C13 97.02(8)
C11 Fe1 N3 97.41(8)
C13 Fe1 N3 90.37(7)
C11 Fe1 C3 99.94(8)
C13 Fe1 C3 99.71(8)
N3 Fe1 C3 158.65(7)
C11 Fe1 C2 88.58(9)
C13 Fe1 C2 138.96(8)
N3 Fe1 C2 129.32(7)
C3 Fe1 C2 39.51(7)
C11 Fe1 C4 137.88(8)
C13 Fe1 C4 84.44(8)
N3 Fe1 C4 124.71(7)
C3 Fe1 C4 39.21(7)
C2 Fe1 C4 65.49(8)
C11 Fe1 C5 152.47(9)
C13 Fe1 C5 108.11(9)
N3 Fe1 C5 93.57(7)
C3 Fe1 C5 65.47(8)
C2 Fe1 C5 65.15(8)
C4 Fe1 C5 38.65(8)
C11 Fe1 C1 114.31(9)
C13 Fe1 C1 146.86(8)
N3 Fe1 C1 95.78(7)
C3 Fe1 C1 65.70(8)
C2 Fe1 C1 38.62(8)
C4 Fe1 C1 65.34(9)
C5 Fe1 C1 39.14(9)
C12 Fe2 C26 88.44(9)
C12 Fe2 C29 93.77(9)
C26 Fe2 C29 70.51(8)
C12 Fe2 C8 159.33(10)
C26 Fe2 C8 111.74(10)
C29 Fe2 C8 97.15(8)
C12 Fe2 C7 121.07(11)
C26 Fe2 C7 150.00(10)
C29 Fe2 C7 99.91(8)
C8 Fe2 C7 39.59(11)
C12 Fe2 C9 137.35(9)
C26 Fe2 C9 96.80(9)
C29 Fe2 C9 127.92(9)
C8 Fe2 C9 39.46(10)
C7 Fe2 C9 66.02(10)
C12 Fe2 C6 94.19(10)
C26 Fe2 C6 155.58(8)
C29 Fe2 C6 133.32(8)
C8 Fe2 C6 65.63(10)
C7 Fe2 C6 38.98(9)
C9 Fe2 C6 65.26(9)
C12 Fe2 C10 101.98(9)
C26 Fe2 C10 116.62(8)
C29 Fe2 C10 162.68(8)
C8 Fe2 C10 65.67(9)
C7 Fe2 C10 65.79(8)
C9 Fe2 C10 38.64(9)
C6 Fe2 C10 39.14(8)
C12 Fe2 C25 99.10(8)
C26 Fe2 C25 35.74(6)
C29 Fe2 C25 36.25(7)
C8 Fe2 C25 100.09(8)
C7 Fe2 C25 124.53(8)
C9 Fe2 C25 109.66(8)
C6 Fe2 C25 163.43(8)
C10 Fe2 C25 144.40(8)
C2 C1 C5 107.51(18)
C2 C1 Fe1 70.05(11)
C5 C1 Fe1 70.16(11)
C2 C1 H1 126.2
C5 C1 H1 126.2
Fe1 C1 H1 125.1
C1 C2 C3 108.45(18)
C1 C2 Fe1 71.33(11)
C3 C2 Fe1 69.69(11)
C1 C2 H2 125.8
C3 C2 H2 125.8
Fe1 C2 H2 124.8
C4 C3 C2 107.55(17)
C4 C3 Fe1 71.31(11)
C2 C3 Fe1 70.80(11)
C4 C3 H3 126.2
C2 C3 H3 126.2
Fe1 C3 H3 123.3
C5 C4 C3 108.02(18)
C5 C4 Fe1 70.69(12)
C3 C4 Fe1 69.49(11)
C5 C4 H4 126.0
C3 C4 H4 126.0
Fe1 C4 H4 125.4
C4 C5 C1 108.44(18)
C4 C5 Fe1 70.66(11)
C1 C5 Fe1 70.70(12)
C4 C5 H5 125.8
C1 C5 H5 125.8
Fe1 C5 H5 124.5
C7 C6 C10 108.7(2)
C7 C6 Fe2 69.89(12)
C10 C6 Fe2 71.13(12)
C7 C6 H6 125.7
C10 C6 H6 125.7
Fe2 C6 H6 124.9
C6 C7 C8 107.5(2)
C6 C7 Fe2 71.13(12)
C8 C7 Fe2 69.63(13)
C6 C7 H7 126.3
C8 C7 H7 126.3
Fe2 C7 H7 124.6
C9 C8 C7 108.1(2)
C9 C8 Fe2 71.25(13)
C7 C8 Fe2 70.78(13)
C9 C8 H8 126.0
C7 C8 H8 126.0
Fe2 C8 H8 123.6
C10 C9 C8 108.4(2)
C10 C9 Fe2 71.60(13)
C8 C9 Fe2 69.29(13)
C10 C9 H9 125.8
C8 C9 H9 125.8
Fe2 C9 H9 124.9
C9 C10 C6 107.4(2)
C9 C10 Fe2 69.76(12)
C6 C10 Fe2 69.73(11)
C9 C10 H10 126.3
C6 C10 H10 126.3
Fe2 C10 H10 125.8
O11 C11 Fe1 172.22(17)
O12 C12 Fe2 176.9(2)
N1 C13 C22 111.46(15)
N1 C13 Fe1 133.10(13)
C22 C13 Fe1 114.69(12)
C13 N1 C14 124.37(15)
C19 C14 N1 119.99(17)
C19 C14 C15 120.13(17)
N1 C14 C15 119.19(17)
C16 C15 C14 118.66(18)
C16 C15 C20 120.19(18)
C14 C15 C20 121.06(17)
C17 C16 C15 121.19(19)
C17 C16 H16 119.4
C15 C16 H16 119.4
C18 C17 C16 119.59(19)
C18 C17 H17 120.2
C16 C17 H17 120.2
C17 C18 C19 121.2(2)
C17 C18 H18 119.4
C19 C18 H18 119.4
C18 C19 C14 118.59(19)
C18 C19 C21 120.38(18)
C14 C19 C21 121.01(17)
C15 C20 H20A 109.5
C15 C20 H20B 109.5
H20A C20 H20B 109.5
C15 C20 H20C 109.5
H20A C20 H20C 109.5
H20B C20 H20C 109.5
C19 C21 H21A 109.5
C19 C21 H21B 109.5
H21A C21 H21B 109.5
C19 C21 H21C 109.5
H21A C21 H21C 109.5
H21B C21 H21C 109.5
C25 C22 C23 122.97(16)
C25 C22 C13 121.67(16)
C23 C22 C13 115.36(15)
O1 C23 O2 123.28(17)
O1 C23 C22 124.27(17)
O2 C23 C22 112.45(16)
C23 O2 C24 114.35(18)
O2 C24 H24A 109.5
O2 C24 H24B 109.5
H24A C24 H24B 109.5
O2 C24 H24C 109.5
H24A C24 H24C 109.5
H24B C24 H24C 109.5
C22 C25 C26 134.97(17)
C22 C25 C29 123.63(16)
C26 C25 C29 97.63(14)
C22 C25 Fe2 151.15(13)
C26 C25 Fe2 49.17(9)
C29 C25 Fe2 50.88(9)
N2 C26 C25 127.69(17)
N2 C26 Fe2 136.32(14)
C25 C26 Fe2 95.09(12)
C26 N2 C28 124.72(16)
C26 N2 C27 120.50(17)
C28 N2 C27 114.45(16)
N2 C27 H27A 109.5
N2 C27 H27B 109.5
H27A C27 H27B 109.5
N2 C27 H27C 109.5
H27A C27 H27C 109.5
H27B C27 H27C 109.5
N2 C28 H28A 109.5
N2 C28 H28B 109.5
H28A C28 H28B 109.5
N2 C28 H28C 109.5
H28A C28 H28C 109.5
H28B C28 H28C 109.5
N3 C29 C25 123.23(16)
N3 C29 Fe2 143.65(14)
C25 C29 Fe2 92.86(11)
C29 N3 C30 116.54(15)
C29 N3 Fe1 121.30(12)
C30 N3 Fe1 122.15(11)
C31 C30 C35 120.91(17)
C31 C30 N3 118.66(16)
C35 C30 N3 120.39(16)
C32 C31 C30 118.70(17)
C32 C31 C36 118.16(17)
C30 C31 C36 122.97(16)
C33 C32 C31 120.91(19)
C33 C32 H32 119.5
C31 C32 H32 119.5
C32 C33 C34 119.70(18)
C32 C33 H33 120.2
C34 C33 H33 120.2
C33 C34 C35 121.48(18)
C33 C34 H34 119.3
C35 C34 H34 119.3
C34 C35 C30 118.28(17)
C34 C35 C37 118.14(17)
C30 C35 C37 123.56(17)
C31 C36 H36A 109.5
C31 C36 H36B 109.5
H36A C36 H36B 109.5
C31 C36 H36C 109.5
H36A C36 H36C 109.5
H36B C36 H36C 109.5
C35 C37 H37A 109.5
C35 C37 H37B 109.5
H37A C37 H37B 109.5
C35 C37 H37C 109.5
H37A C37 H37C 109.5
H37B C37 H37C 109.5
Cl2 C38 Cl1 111.14(12)
Cl2 C38 H38A 109.4
Cl1 C38 H38A 109.4
Cl2 C38 H38B 109.4
Cl1 C38 H38B 109.4
H38A C38 H38B 108.0
Cl4 C39 Cl3 108.3(6)
Cl4 C39 H39A 110.0
Cl3 C39 H39A 110.0
Cl4 C39 H39B 110.0
Cl3 C39 H39B 110.0
H39A C39 H39B 108.4
Cl5 C40 Cl6 116.0(7)
Cl5 C40 H40A 108.3
Cl6 C40 H40A 108.3
Cl5 C40 H40B 108.3
Cl6 C40 H40B 108.3
H40A C40 H40B 107.4

loop_
_geom_bond_atom_site_label_1
_geom_bond_atom_site_label_2
_geom_bond_distance
Fe1 C11 1.743(2)
Fe1 C13 1.9764(18)
Fe1 N3 2.0047(16)
Fe1 C3 2.1014(19)
Fe1 C2 2.1161(19)
Fe1 C4 2.125(2)
Fe1 C5 2.126(2)
Fe1 C1 2.133(2)
Fe2 C12 1.745(2)
Fe2 C26 1.898(2)
Fe2 C29 1.9409(18)
Fe2 C8 2.081(2)
Fe2 C7 2.096(2)
Fe2 C9 2.106(2)
Fe2 C6 2.112(2)
Fe2 C10 2.130(2)
Fe2 C25 2.4985(19)
C1 C2 1.405(3)
C1 C5 1.426(3)
C1 H1 0.9500
C2 C3 1.426(3)
C2 H2 0.9500
C3 C4 1.418(3)
C3 H3 0.9500
C4 C5 1.407(3)
C4 H4 0.9500
C5 H5 0.9500
C6 C7 1.404(3)
C6 C10 1.421(3)
C6 H6 0.9500
C7 C8 1.414(4)
C7 H7 0.9500
C8 C9 1.414(3)
C8 H8 0.9500
C9 C10 1.402(3)
C9 H9 0.9500
C10 H10 0.9500
C11 O11 1.158(2)
C12 O12 1.149(3)
C13 N1 1.288(2)
C13 C22 1.503(2)
N1 C14 1.408(2)
C14 C19 1.407(3)
C14 C15 1.410(3)
C15 C16 1.394(3)
C15 C20 1.508(3)
C16 C17 1.385(3)
C16 H16 0.9500
C17 C18 1.380(3)
C17 H17 0.9500
C18 C19 1.399(3)
C18 H18 0.9500
C19 C21 1.501(3)
C20 H20A 0.9800
C20 H20B 0.9800
C20 H20C 0.9800
C21 H21A 0.9800
C21 H21B 0.9800
C21 H21C 0.9800
C22 C25 1.360(2)
C22 C23 1.497(2)
C23 O1 1.204(2)
C23 O2 1.340(2)
O2 C24 1.454(3)
C24 H24A 0.9800
C24 H24B 0.9800
C24 H24C 0.9800
C25 C26 1.465(2)
C25 C29 1.479(2)
C26 N2 1.302(2)
N2 C28 1.463(3)
N2 C27 1.468(2)
C27 H27A 0.9800
C27 H27B 0.9800
C27 H27C 0.9800
C28 H28A 0.9800
C28 H28B 0.9800
C28 H28C 0.9800
C29 N3 1.285(2)
N3 C30 1.448(2)
C30 C31 1.402(3)
C30 C35 1.405(2)
C31 C32 1.401(3)
C31 C36 1.507(3)
C32 C33 1.380(3)
C32 H32 0.9500
C33 C34 1.384(3)
C33 H33 0.9500
C34 C35 1.395(3)
C34 H34 0.9500
C35 C37 1.510(3)
C36 H36A 0.9800
C36 H36B 0.9800
C36 H36C 0.9800
C37 H37A 0.9800
C37 H37B 0.9800
C37 H37C 0.9800
C38 Cl2 1.762(2)
C38 Cl1 1.769(2)
C38 H38A 0.9900
C38 H38B 0.9900
C39 Cl4 1.724(8)
C39 Cl3 1.748(8)
C39 H39A 0.9900
C39 H39B 0.9900
C40 Cl5 1.755(8)
C40 Cl6 1.760(7)
C40 H40A 0.9900
C40 H40B 0.9900

loop_
_geom_torsion_atom_site_label_1
_geom_torsion_atom_site_label_2
_geom_torsion_atom_site_label_3
_geom_torsion_atom_site_label_4
_geom_torsion
C11 Fe1 C1 C2 52.49(15)
C13 Fe1 C1 C2 -107.06(17)
N3 Fe1 C1 C2 153.33(13)
C3 Fe1 C1 C2 -37.73(12)
C4 Fe1 C1 C2 -80.99(14)
C5 Fe1 C1 C2 -118.12(18)
C11 Fe1 C1 C5 170.61(12)
C13 Fe1 C1 C5 11.06(19)
N3 Fe1 C1 C5 -88.55(12)
C3 Fe1 C1 C5 80.39(13)
C2 Fe1 C1 C5 118.12(18)
C4 Fe1 C1 C5 37.13(11)
C5 C1 C2 C3 -0.4(2)
Fe1 C1 C2 C3 60.06(14)
C5 C1 C2 Fe1 -60.45(14)
C11 Fe1 C2 C1 -133.68(14)
C13 Fe1 C2 C1 127.25(14)
N3 Fe1 C2 C1 -35.26(16)
C3 Fe1 C2 C1 118.78(18)
C4 Fe1 C2 C1 80.56(14)
C5 Fe1 C2 C1 37.84(13)
C11 Fe1 C2 C3 107.54(13)
C13 Fe1 C2 C3 8.47(18)
N3 Fe1 C2 C3 -154.04(11)
C4 Fe1 C2 C3 -38.22(12)
C5 Fe1 C2 C3 -80.93(13)
C1 Fe1 C2 C3 -118.78(18)
C1 C2 C3 C4 1.1(2)
Fe1 C2 C3 C4 62.22(13)
C1 C2 C3 Fe1 -61.09(14)
C11 Fe1 C3 C4 167.54(12)
C13 Fe1 C3 C4 68.57(12)
N3 Fe1 C3 C4 -48.6(2)
C2 Fe1 C3 C4 -117.06(17)
C5 Fe1 C3 C4 -37.00(12)
C1 Fe1 C3 C4 -80.17(13)
C11 Fe1 C3 C2 -75.40(13)
C13 Fe1 C3 C2 -174.37(12)
N3 Fe1 C3 C2 68.5(2)
C4 Fe1 C3 C2 117.06(17)
C5 Fe1 C3 C2 80.06(13)
C1 Fe1 C3 C2 36.89(13)
C2 C3 C4 C5 -1.4(2)
Fe1 C3 C4 C5 60.46(13)
C2 C3 C4 Fe1 -61.89(13)
C11 Fe1 C4 C5 -137.23(14)
C13 Fe1 C4 C5 128.44(13)
N3 Fe1 C4 C5 41.85(14)
C3 Fe1 C4 C5 -118.76(17)
C2 Fe1 C4 C5 -80.24(13)
C1 Fe1 C4 C5 -37.59(12)
C11 Fe1 C4 C3 -18.47(17)
C13 Fe1 C4 C3 -112.80(12)
N3 Fe1 C4 C3 160.61(10)
C2 Fe1 C4 C3 38.52(11)
C5 Fe1 C4 C3 118.76(17)
C1 Fe1 C4 C3 81.17(13)
C3 C4 C5 C1 1.2(2)
Fe1 C4 C5 C1 60.90(14)
C3 C4 C5 Fe1 -59.70(13)
C2 C1 C5 C4 -0.5(2)
Fe1 C1 C5 C4 -60.88(14)
C2 C1 C5 Fe1 60.38(14)
C11 Fe1 C5 C4 99.8(2)
C13 Fe1 C5 C4 -55.10(13)
N3 Fe1 C5 C4 -146.66(12)
C3 Fe1 C5 C4 37.53(11)
C2 Fe1 C5 C4 81.21(13)
C1 Fe1 C5 C4 118.56(17)
C11 Fe1 C5 C1 -18.8(2)
C13 Fe1 C5 C1 -173.66(11)
N3 Fe1 C5 C1 94.77(12)
C3 Fe1 C5 C1 -81.04(12)
C2 Fe1 C5 C1 -37.35(12)
C4 Fe1 C5 C1 -118.56(17)
C12 Fe2 C6 C7 -137.06(15)
C26 Fe2 C6 C7 127.5(2)
C29 Fe2 C6 C7 -37.87(19)
C8 Fe2 C6 C7 38.28(15)
C9 Fe2 C6 C7 81.84(16)
C10 Fe2 C6 C7 119.1(2)
C25 Fe2 C6 C7 6.3(3)
C12 Fe2 C6 C10 103.87(15)
C26 Fe2 C6 C10 8.4(3)
C29 Fe2 C6 C10 -156.94(13)
C8 Fe2 C6 C10 -80.80(16)
C7 Fe2 C6 C10 -119.1(2)
C9 Fe2 C6 C10 -37.23(14)
C25 Fe2 C6 C10 -112.8(3)
C10 C6 C7 C8 0.4(2)
Fe2 C6 C7 C8 -60.46(15)
C10 C6 C7 Fe2 60.82(15)
C12 Fe2 C7 C6 52.48(17)
C26 Fe2 C7 C6 -138.98(17)
C29 Fe2 C7 C6 153.04(14)
C8 Fe2 C7 C6 -117.71(19)
C9 Fe2 C7 C6 -79.72(15)
C10 Fe2 C7 C6 -37.22(14)
C25 Fe2 C7 C6 -177.82(12)
C12 Fe2 C7 C8 170.19(13)
C26 Fe2 C7 C8 -21.3(2)
C29 Fe2 C7 C8 -89.25(14)
C9 Fe2 C7 C8 37.99(13)
C6 Fe2 C7 C8 117.71(19)
C10 Fe2 C7 C8 80.49(14)
C25 Fe2 C7 C8 -60.11(15)
C6 C7 C8 C9 -0.4(2)
Fe2 C7 C8 C9 -61.83(15)
C6 C7 C8 Fe2 61.42(15)
C12 Fe2 C8 C9 93.3(3)
C26 Fe2 C8 C9 -73.50(15)
C29 Fe2 C8 C9 -145.32(14)
C7 Fe2 C8 C9 117.76(19)
C6 Fe2 C8 C9 80.07(15)
C10 Fe2 C8 C9 36.92(13)
C25 Fe2 C8 C9 -108.76(14)
C12 Fe2 C8 C7 -24.4(3)
C26 Fe2 C8 C7 168.74(12)
C29 Fe2 C8 C7 96.92(13)
C9 Fe2 C8 C7 -117.76(19)
C6 Fe2 C8 C7 -37.69(13)
C10 Fe2 C8 C7 -80.83(14)
C25 Fe2 C8 C7 133.49(12)
C7 C8 C9 C10 0.3(2)
Fe2 C8 C9 C10 -61.22(15)
C7 C8 C9 Fe2 61.53(15)
C12 Fe2 C9 C10 -29.9(2)
C26 Fe2 C9 C10 -124.99(13)
C29 Fe2 C9 C10 164.47(12)
C8 Fe2 C9 C10 118.8(2)
C7 Fe2 C9 C10 80.66(14)
C6 Fe2 C9 C10 37.70(13)
C25 Fe2 C9 C10 -159.35(12)
C12 Fe2 C9 C8 -148.66(16)
C26 Fe2 C9 C8 116.24(15)
C29 Fe2 C9 C8 45.70(17)
C7 Fe2 C9 C8 -38.11(15)
C6 Fe2 C9 C8 -81.07(15)
C10 Fe2 C9 C8 -118.8(2)
C25 Fe2 C9 C8 81.87(15)
C8 C9 C10 C6 -0.1(2)
Fe2 C9 C10 C6 -59.86(15)
C8 C9 C10 Fe2 59.78(15)
C7 C6 C10 C9 -0.2(2)
Fe2 C6 C10 C9 59.88(15)
C7 C6 C10 Fe2 -60.05(15)
C12 Fe2 C10 C9 159.81(14)
C26 Fe2 C10 C9 65.50(15)
C29 Fe2 C10 C9 -45.2(3)
C8 Fe2 C10 C9 -37.69(14)
C7 Fe2 C10 C9 -81.30(16)
C6 Fe2 C10 C9 -118.4(2)
C25 Fe2 C10 C9 34.8(2)
C12 Fe2 C10 C6 -81.82(16)
C26 Fe2 C10 C6 -176.13(13)
C29 Fe2 C10 C6 73.2(3)
C8 Fe2 C10 C6 80.68(16)
C7 Fe2 C10 C6 37.07(15)
C9 Fe2 C10 C6 118.4(2)
C25 Fe2 C10 C6 153.14(14)
C13 Fe1 C11 O11 144.0(12)
N3 Fe1 C11 O11 -124.7(12)
C3 Fe1 C11 O11 42.9(12)
C2 Fe1 C11 O11 4.8(12)
C4 Fe1 C11 O11 54.6(12)
C5 Fe1 C11 O11 -12.0(13)
C1 Fe1 C11 O11 -24.9(12)
C26 Fe2 C12 O12 47(4)
C29 Fe2 C12 O12 117(4)
C8 Fe2 C12 O12 -121(4)
C7 Fe2 C12 O12 -139(4)
C9 Fe2 C12 O12 -51(4)
C6 Fe2 C12 O12 -109(4)
C10 Fe2 C12 O12 -70(4)
C25 Fe2 C12 O12 81(4)
C11 Fe1 C13 N1 -46.86(19)
N3 Fe1 C13 N1 -144.38(18)
C3 Fe1 C13 N1 54.52(19)
C2 Fe1 C13 N1 49.1(2)
C4 Fe1 C13 N1 90.77(18)
C5 Fe1 C13 N1 121.74(18)
C1 Fe1 C13 N1 114.42(19)
C11 Fe1 C13 C22 144.08(13)
N3 Fe1 C13 C22 46.57(12)
C3 Fe1 C13 C22 -114.53(13)
C2 Fe1 C13 C22 -119.98(14)
C4 Fe1 C13 C22 -78.28(13)
C5 Fe1 C13 C22 -47.31(14)
C1 Fe1 C13 C22 -54.63(19)
C22 C13 N1 C14 174.22(15)
Fe1 C13 N1 C14 4.9(3)
C13 N1 C14 C19 92.5(2)
C13 N1 C14 C15 -97.0(2)
C19 C14 C15 C16 -8.0(3)
N1 C14 C15 C16 -178.53(16)
C19 C14 C15 C20 168.57(17)
N1 C14 C15 C20 -1.9(3)
C14 C15 C16 C17 2.2(3)
C20 C15 C16 C17 -174.47(19)
C15 C16 C17 C18 3.5(3)
C16 C17 C18 C19 -3.3(3)
C17 C18 C19 C14 -2.5(3)
C17 C18 C19 C21 175.55(19)
N1 C14 C19 C18 178.63(17)
C15 C14 C19 C18 8.2(3)
N1 C14 C19 C21 0.6(3)
C15 C14 C19 C21 -169.87(17)
N1 C13 C22 C25 161.90(16)
Fe1 C13 C22 C25 -26.7(2)
N1 C13 C22 C23 -18.8(2)
Fe1 C13 C22 C23 152.61(13)
C25 C22 C23 O1 118.0(2)
C13 C22 C23 O1 -61.3(2)
C25 C22 C23 O2 -61.3(2)
C13 C22 C23 O2 119.39(17)
O1 C23 O2 C24 3.7(3)
C22 C23 O2 C24 -177.00(19)
C23 C22 C25 C26 9.0(3)
C13 C22 C25 C26 -171.73(18)
C23 C22 C25 C29 161.91(17)
C13 C22 C25 C29 -18.9(3)
C23 C22 C25 Fe2 93.2(3)
C13 C22 C25 Fe2 -87.6(3)
C12 Fe2 C25 C22 174.1(3)
C26 Fe2 C25 C22 -111.5(3)
C29 Fe2 C25 C22 90.2(3)
C8 Fe2 C25 C22 1.8(3)
C7 Fe2 C25 C22 36.0(3)
C9 Fe2 C25 C22 -37.9(3)
C6 Fe2 C25 C22 31.2(4)
C10 Fe2 C25 C22 -60.1(3)
C12 Fe2 C25 C26 -74.34(13)
C29 Fe2 C25 C26 -158.27(16)
C8 Fe2 C25 C26 113.39(13)
C7 Fe2 C25 C26 147.53(13)
C9 Fe2 C25 C26 73.67(13)
C6 Fe2 C25 C26 142.7(3)
C10 Fe2 C25 C26 51.45(17)
C12 Fe2 C25 C29 83.93(12)
C26 Fe2 C25 C29 158.27(16)
C8 Fe2 C25 C29 -88.34(13)
C7 Fe2 C25 C29 -54.20(14)
C9 Fe2 C25 C29 -128.06(12)
C6 Fe2 C25 C29 -59.0(3)
C10 Fe2 C25 C29 -150.28(14)
C22 C25 C26 N2 -48.9(3)
C29 C25 C26 N2 153.63(19)
Fe2 C25 C26 N2 170.5(2)
C22 C25 C26 Fe2 140.6(2)
C29 C25 C26 Fe2 -16.85(12)
C12 Fe2 C26 N2 -61.1(2)
C29 Fe2 C26 N2 -155.6(2)
C8 Fe2 C26 N2 114.3(2)
C7 Fe2 C26 N2 128.7(2)
C9 Fe2 C26 N2 76.4(2)
C6 Fe2 C26 N2 35.6(3)
C10 Fe2 C26 N2 41.5(2)
C25 Fe2 C26 N2 -169.1(3)
C12 Fe2 C26 C25 107.99(12)
C29 Fe2 C26 C25 13.43(10)
C8 Fe2 C26 C25 -76.62(13)
C7 Fe2 C26 C25 -62.2(2)
C9 Fe2 C26 C25 -114.48(12)
C6 Fe2 C26 C25 -155.30(19)
C10 Fe2 C26 C25 -149.38(11)
C25 C26 N2 C28 -2.5(3)
Fe2 C26 N2 C28 163.69(17)
C25 C26 N2 C27 -175.52(18)
Fe2 C26 N2 C27 -9.3(3)
C22 C25 C29 N3 30.9(3)
C26 C25 C29 N3 -168.12(17)
Fe2 C25 C29 N3 175.5(2)
C22 C25 C29 Fe2 -144.59(16)
C26 C25 C29 Fe2 16.42(12)
C12 Fe2 C29 N3 86.1(2)
C26 Fe2 C29 N3 173.1(2)
C8 Fe2 C29 N3 -76.3(2)
C7 Fe2 C29 N3 -36.3(2)
C9 Fe2 C29 N3 -103.5(2)
C6 Fe2 C29 N3 -13.2(3)
C10 Fe2 C29 N3 -69.4(4)
C25 Fe2 C29 N3 -173.6(3)
C12 Fe2 C29 C25 -100.26(12)
C26 Fe2 C29 C25 -13.26(10)
C8 Fe2 C29 C25 97.33(12)
C7 Fe2 C29 C25 137.29(12)
C9 Fe2 C29 C25 70.05(14)
C6 Fe2 C29 C25 160.36(12)
C10 Fe2 C29 C25 104.2(3)
C25 C29 N3 C30 -173.37(15)
Fe2 C29 N3 C30 -1.0(3)
C25 C29 N3 Fe1 7.8(2)
Fe2 C29 N3 Fe1 -179.84(14)
C11 Fe1 N3 C29 -136.78(14)
C13 Fe1 N3 C29 -39.65(14)
C3 Fe1 N3 C29 79.0(2)
C2 Fe1 N3 C29 128.97(14)
C4 Fe1 N3 C29 43.84(17)
C5 Fe1 N3 C29 68.52(15)
C1 Fe1 N3 C29 107.73(15)
C11 Fe1 N3 C30 44.48(14)
C13 Fe1 N3 C30 141.61(14)
C3 Fe1 N3 C30 -99.7(2)
C2 Fe1 N3 C30 -49.78(16)
C4 Fe1 N3 C30 -134.90(13)
C5 Fe1 N3 C30 -110.23(14)
C1 Fe1 N3 C30 -71.01(14)
C29 N3 C30 C31 96.35(19)
Fe1 N3 C30 C31 -84.85(18)
C29 N3 C30 C35 -81.3(2)
Fe1 N3 C30 C35 97.51(17)
C35 C30 C31 C32 -1.4(3)
N3 C30 C31 C32 -179.03(16)
C35 C30 C31 C36 173.76(16)
N3 C30 C31 C36 -3.9(3)
C30 C31 C32 C33 1.1(3)
C36 C31 C32 C33 -174.28(18)
C31 C32 C33 C34 0.1(3)
C32 C33 C34 C35 -1.1(3)
C33 C34 C35 C30 0.8(3)
C33 C34 C35 C37 179.24(18)
C31 C30 C35 C34 0.5(3)
N3 C30 C35 C34 178.08(16)
C31 C30 C35 C37 -177.90(17)
N3 C30 C35 C37 -0.3(3)
